data_7237616
loop_
_publ_author_name
'Duan, Chong'
'Zhou, Yibin'
'Shan, Guo-Gang'
'Chen, Yuncong'
'Zhao, Weijun'
'Yuan, Dandan'
'Zeng, Lintao'
'Huang, Xiaobo'
'Niu, Guangle'

_publ_section_title
;
 Bright solid-state red-emissive BODIPYs: facile synthesis and their
 high-contrast mechanochromic properties
;
_journal_issue 12
_journal_name_full 'Journal of Materials Chemistry C'
_journal_page_first 3471
_journal_paper_doi 10.1039/C8TC06421K
_journal_volume 7
_journal_year 2019
_chemical_formula_sum 'C19 H19 B F2 N2'
_chemical_formula_weight 324.17
_space_group_crystal_system orthorhombic
_space_group_IT_number 61
_space_group_name_Hall '-P 2ac 2ab'
_space_group_name_H-M_alt 'P b c a'
_atom_sites_solution_hydrogens geom
_audit_creation_method SHELXL-2013
_audit_update_record
;
2018-07-25 deposited with the CCDC.
2019-01-28 downloaded from the CCDC.
;
_cell_angle_alpha 90
_cell_angle_beta 90
_cell_angle_gamma 90
_cell_formula_units_Z 8
_cell_length_a 13.0734(4)
_cell_length_b 12.6281(3)
_cell_length_c 20.3826(5)
_cell_measurement_reflns_used 8709
_cell_measurement_temperature 296(2)
_cell_measurement_theta_max 54.331
_cell_measurement_theta_min 4.910
_cell_volume 3365.01(15)
_computing_cell_refinement 'Bruker SAINT'
_computing_data_collection 'Bruker APEX2'
_computing_data_reduction 'Bruker SAINT'
_computing_molecular_graphics 'Bruker SHELXTL'
_computing_publication_material 'Bruker SHELXTL'
_computing_structure_refinement 'SHELXL-2013 (Sheldrick, 2013)'
_computing_structure_solution 'SHELXS-97 (Sheldrick 2008)'
_diffrn_ambient_temperature 296(2)
_diffrn_measured_fraction_theta_full 0.996
_diffrn_measured_fraction_theta_max 0.997
_diffrn_measurement_device_type 'Bruker APEX-II CCD'
_diffrn_measurement_method '\f and \w scans'
_diffrn_radiation_type MoK\a
_diffrn_radiation_wavelength 0.71073
_diffrn_reflns_av_R_equivalents 0.0470
_diffrn_reflns_av_unetI/netI 0.0225
_diffrn_reflns_Laue_measured_fraction_full 0.996
_diffrn_reflns_Laue_measured_fraction_max 0.997
_diffrn_reflns_limit_h_max 14
_diffrn_reflns_limit_h_min -16
_diffrn_reflns_limit_k_max 15
_diffrn_reflns_limit_k_min -15
_diffrn_reflns_limit_l_max 25
_diffrn_reflns_limit_l_min -25
_diffrn_reflns_number 32696
_diffrn_reflns_point_group_measured_fraction_full 0.996
_diffrn_reflns_point_group_measured_fraction_max 0.997
_diffrn_reflns_theta_full 25.242
_diffrn_reflns_theta_max 25.996
_diffrn_reflns_theta_min 2.455
_exptl_absorpt_coefficient_mu 0.090
_exptl_absorpt_correction_T_max 0.7456
_exptl_absorpt_correction_T_min 0.6712
_exptl_absorpt_correction_type multi-scan
_exptl_absorpt_process_details sadabs
_exptl_crystal_colour colorless
_exptl_crystal_density_diffrn 1.280
_exptl_crystal_description prismatic
_exptl_crystal_F_000 1360
_exptl_crystal_size_max 0.180
_exptl_crystal_size_mid 0.160
_exptl_crystal_size_min 0.130
_refine_diff_density_max 0.166
_refine_diff_density_min -0.143
_refine_diff_density_rms 0.030
_refine_ls_extinction_expression Fc^*^=kFc[1+0.001xFc^2^\l^3^/sin(2\q)]^-1/4^
_refine_ls_extinction_method SHELXL
_refine_ls_goodness_of_fit_ref 1.055
_refine_ls_hydrogen_treatment constr
_refine_ls_matrix_type full
_refine_ls_number_parameters 222
_refine_ls_number_reflns 3296
_refine_ls_number_restraints 0
_refine_ls_restrained_S_all 1.055
_refine_ls_R_factor_all 0.0623
_refine_ls_R_factor_gt 0.0455
_refine_ls_shift/su_max 0.002
_refine_ls_shift/su_mean 0.000
_refine_ls_structure_factor_coef Fsqd
_refine_ls_weighting_details 'w=1/[\s^2^(Fo^2^)+(0.0614P)^2^+0.7277P] where P=(Fo^2^+2Fc^2^)/3'
_refine_ls_weighting_scheme calc
_refine_ls_wR_factor_gt 0.1189
_refine_ls_wR_factor_ref 0.1327
_reflns_Friedel_coverage 0.000
_reflns_number_gt 2540
_reflns_number_total 3296
_reflns_threshold_expression 'I > 2\s(I)'
_cod_data_source_file c8tc06421k6.cif
_cod_data_source_block dd18157
_cod_database_code 7237616
_shelx_space_group_comment
; 
The symmetry employed for this shelxl refinement is uniquely defined 
by the following loop, which should always be used as a source of 
symmetry information in preference to the above space-group names. 
They are only intended as comments. 
;
_shelx_estimated_absorpt_t_min 0.984
_shelx_estimated_absorpt_t_max 0.988
_shelxl_version_number 2013-4

loop_
_space_group_symop_operation_xyz
'x, y, z'
'-x+1/2, -y, z+1/2'
'-x, y+1/2, -z+1/2'
'x+1/2, -y+1/2, -z'
'-x, -y, -z'
'x-1/2, y, -z-1/2'
'x, -y-1/2, z-1/2'
'-x-1/2, y-1/2, z'

loop_
_atom_site_label
_atom_site_type_symbol
_atom_site_fract_x
_atom_site_fract_y
_atom_site_fract_z
_atom_site_U_iso_or_equiv
_atom_site_adp_type
_atom_site_occupancy
_atom_site_site_symmetry_order
_atom_site_calc_flag
_atom_site_refinement_flags_posn
_atom_site_refinement_flags_adp
F1 F 0.67824(9) 0.46124(10) 0.08826(5) 0.0824(4) Uani 1 1 d . .
F2 F 0.56869(9) 0.32313(9) 0.09352(5) 0.0801(4) Uani 1 1 d . .
N1 N 0.69711(10) 0.33924(10) 0.17747(7) 0.0505(4) Uani 1 1 d . .
N2 N 0.54965(10) 0.46255(10) 0.17269(6) 0.0473(4) Uani 1 1 d . .
C1 C 0.77574(14) 0.27583(13) 0.16048(9) 0.0599(5) Uani 1 1 d . .
C2 C 0.82789(14) 0.24599(15) 0.21689(10) 0.0660(5) Uani 1 1 d . .
H2 H 0.8850 0.2022 0.2180 0.079 Uiso 1 1 calc R U
C3 C 0.78200(13) 0.29123(13) 0.27088(9) 0.0561(4) Uani 1 1 d . .
C4 C 0.69741(12) 0.34974(12) 0.24598(8) 0.0478(4) Uani 1 1 d . .
C5 C 0.62171(12) 0.40877(11) 0.27737(7) 0.0448(4) Uani 1 1 d . .
C6 C 0.54729(12) 0.46345(12) 0.24131(7) 0.0437(4) Uani 1 1 d . .
C7 C 0.46388(13) 0.52794(12) 0.26111(7) 0.0481(4) Uani 1 1 d . .
C8 C 0.42011(13) 0.56530(13) 0.20422(8) 0.0542(4) Uani 1 1 d . .
H8 H 0.3642 0.6107 0.2020 0.065 Uiso 1 1 calc R U
C9 C 0.47285(14) 0.52433(13) 0.15066(8) 0.0522(4) Uani 1 1 d . .
C10 C 0.79820(17) 0.24664(18) 0.09124(10) 0.0822(7) Uani 1 1 d . .
H10A H 0.7354 0.2427 0.0669 0.123 Uiso 1 1 calc R U
H10B H 0.8318 0.1791 0.0901 0.123 Uiso 1 1 calc R U
H10C H 0.8418 0.2993 0.0720 0.123 Uiso 1 1 calc R U
C11 C 0.81920(16) 0.28254(15) 0.33999(10) 0.0720(6) Uani 1 1 d . .
H11A H 0.8300 0.3521 0.3576 0.108 Uiso 1 1 calc R U
H11B H 0.8824 0.2439 0.3408 0.108 Uiso 1 1 calc R U
H11C H 0.7691 0.2460 0.3660 0.108 Uiso 1 1 calc R U
C12 C 0.42476(15) 0.55216(15) 0.32863(8) 0.0630(5) Uani 1 1 d . .
H12A H 0.4136 0.4872 0.3520 0.094 Uiso 1 1 calc R U
H12B H 0.3615 0.5904 0.3254 0.094 Uiso 1 1 calc R U
H12C H 0.4741 0.5944 0.3517 0.094 Uiso 1 1 calc R U
C13 C 0.45172(17) 0.54072(17) 0.07981(8) 0.0698(5) Uani 1 1 d . .
H13A H 0.5128 0.5648 0.0583 0.105 Uiso 1 1 calc R U
H13B H 0.3988 0.5928 0.0748 0.105 Uiso 1 1 calc R U
H13C H 0.4299 0.4751 0.0605 0.105 Uiso 1 1 calc R U
C14 C 0.62071(12) 0.41480(12) 0.35008(8) 0.0481(4) Uani 1 1 d . .
C15 C 0.66849(16) 0.49824(16) 0.38157(9) 0.0699(5) Uani 1 1 d . .
H15 H 0.7004 0.5508 0.3570 0.084 Uiso 1 1 calc R U
C16 C 0.66920(19) 0.5041(2) 0.44885(10) 0.0865(7) Uani 1 1 d . .
H16 H 0.7018 0.5603 0.4696 0.104 Uiso 1 1 calc R U
C17 C 0.62195(18) 0.4273(2) 0.48549(10) 0.0871(7) Uani 1 1 d . .
H17 H 0.6221 0.4317 0.5310 0.104 Uiso 1 1 calc R U
C18 C 0.57467(18) 0.34421(19) 0.45497(9) 0.0813(6) Uani 1 1 d . .
H18 H 0.5432 0.2918 0.4798 0.098 Uiso 1 1 calc R U
C19 C 0.57353(15) 0.33793(15) 0.38719(8) 0.0638(5) Uani 1 1 d . .
H19 H 0.5408 0.2816 0.3667 0.077 Uiso 1 1 calc R U
B1 B 0.62345(15) 0.39596(15) 0.13013(9) 0.0537(5) Uani 1 1 d . .

loop_
_atom_site_aniso_label
_atom_site_aniso_U_11
_atom_site_aniso_U_22
_atom_site_aniso_U_33
_atom_site_aniso_U_23
_atom_site_aniso_U_13
_atom_site_aniso_U_12
F1 0.0847(8) 0.0928(9) 0.0698(7) 0.0215(6) 0.0334(6) 0.0093(7)
F2 0.0791(8) 0.0896(8) 0.0715(7) -0.0366(6) -0.0068(6) 0.0065(6)
N1 0.0486(8) 0.0464(7) 0.0565(8) -0.0068(6) 0.0110(6) 0.0005(6)
N2 0.0523(8) 0.0491(7) 0.0404(7) -0.0013(5) 0.0040(6) -0.0001(6)
C1 0.0516(10) 0.0497(9) 0.0782(12) -0.0092(8) 0.0161(9) -0.0009(8)
C2 0.0503(10) 0.0516(10) 0.0960(14) -0.0032(9) 0.0084(10) 0.0082(8)
C3 0.0475(10) 0.0429(9) 0.0780(12) 0.0023(8) -0.0011(8) -0.0020(7)
C4 0.0476(9) 0.0411(8) 0.0547(9) -0.0008(7) 0.0038(7) -0.0024(7)
C5 0.0477(9) 0.0388(8) 0.0478(8) 0.0006(6) 0.0025(7) -0.0040(7)
C6 0.0484(9) 0.0432(8) 0.0394(8) -0.0016(6) 0.0054(6) -0.0014(7)
C7 0.0502(9) 0.0461(8) 0.0480(9) -0.0030(7) 0.0047(7) 0.0017(7)
C8 0.0522(10) 0.0545(9) 0.0561(10) -0.0003(7) -0.0006(8) 0.0099(8)
C9 0.0560(10) 0.0535(9) 0.0472(9) 0.0020(7) -0.0032(7) 0.0004(8)
C10 0.0731(14) 0.0843(14) 0.0891(15) -0.0258(12) 0.0269(11) 0.0088(11)
C11 0.0662(12) 0.0585(11) 0.0914(14) 0.0049(10) -0.0190(10) 0.0064(9)
C12 0.0639(12) 0.0710(11) 0.0540(10) -0.0064(8) 0.0124(8) 0.0140(10)
C13 0.0779(14) 0.0807(13) 0.0508(10) 0.0047(9) -0.0063(9) 0.0051(11)
C14 0.0496(9) 0.0495(9) 0.0451(8) 0.0014(7) -0.0015(7) 0.0040(7)
C15 0.0812(14) 0.0661(12) 0.0623(11) -0.0119(9) 0.0026(10) -0.0128(10)
C16 0.0897(16) 0.1040(17) 0.0658(13) -0.0305(13) -0.0049(11) -0.0084(13)
C17 0.0898(16) 0.127(2) 0.0444(10) -0.0100(12) -0.0038(10) 0.0227(16)
C18 0.0970(16) 0.0938(15) 0.0532(11) 0.0189(11) 0.0083(10) 0.0070(13)
C19 0.0746(13) 0.0631(11) 0.0536(10) 0.0076(8) 0.0013(9) -0.0058(10)
B1 0.0576(12) 0.0587(11) 0.0448(10) -0.0060(8) 0.0096(8) -0.0022(9)

loop_
_atom_type_symbol
_atom_type_description
_atom_type_scat_dispersion_real
_atom_type_scat_dispersion_imag
_atom_type_scat_source
C C 0.0033 0.0016 'International Tables Vol C Tables 4.2.6.8 and 6.1.1.4'
H H 0.0000 0.0000 'International Tables Vol C Tables 4.2.6.8 and 6.1.1.4'
B B 0.0013 0.0007 'International Tables Vol C Tables 4.2.6.8 and 6.1.1.4'
F F 0.0171 0.0103 'International Tables Vol C Tables 4.2.6.8 and 6.1.1.4'
N N 0.0061 0.0033 'International Tables Vol C Tables 4.2.6.8 and 6.1.1.4'

loop_
_geom_angle_atom_site_label_1
_geom_angle_atom_site_label_2
_geom_angle_atom_site_label_3
_geom_angle
C1 N1 C4 108.05(14)
C1 N1 B1 126.30(14)
C4 N1 B1 125.56(12)
C9 N2 C6 108.17(13)
C9 N2 B1 126.33(13)
C6 N2 B1 125.39(13)
N1 C1 C2 108.83(15)
N1 C1 C10 122.77(18)
C2 C1 C10 128.40(17)
C3 C2 C1 109.57(16)
C3 C2 H2 125.2
C1 C2 H2 125.2
C2 C3 C4 105.61(16)
C2 C3 C11 125.51(17)
C4 C3 C11 128.83(16)
C5 C4 N1 120.35(14)
C5 C4 C3 131.71(16)
N1 C4 C3 107.93(14)
C4 C5 C6 121.04(14)
C4 C5 C14 119.46(14)
C6 C5 C14 119.50(13)
N2 C6 C5 120.34(13)
N2 C6 C7 107.81(13)
C5 C6 C7 131.83(13)
C8 C7 C6 106.05(13)
C8 C7 C12 124.16(15)
C6 C7 C12 129.78(15)
C7 C8 C9 109.13(15)
C7 C8 H8 125.4
C9 C8 H8 125.4
N2 C9 C8 108.84(14)
N2 C9 C13 122.89(15)
C8 C9 C13 128.27(17)
C1 C10 H10A 109.5
C1 C10 H10B 109.5
H10A C10 H10B 109.5
C1 C10 H10C 109.5
H10A C10 H10C 109.5
H10B C10 H10C 109.5
C3 C11 H11A 109.5
C3 C11 H11B 109.5
H11A C11 H11B 109.5
C3 C11 H11C 109.5
H11A C11 H11C 109.5
H11B C11 H11C 109.5
C7 C12 H12A 109.5
C7 C12 H12B 109.5
H12A C12 H12B 109.5
C7 C12 H12C 109.5
H12A C12 H12C 109.5
H12B C12 H12C 109.5
C9 C13 H13A 109.5
C9 C13 H13B 109.5
H13A C13 H13B 109.5
C9 C13 H13C 109.5
H13A C13 H13C 109.5
H13B C13 H13C 109.5
C19 C14 C15 118.98(16)
C19 C14 C5 121.10(15)
C15 C14 C5 119.91(15)
C16 C15 C14 120.49(19)
C16 C15 H15 119.8
C14 C15 H15 119.8
C17 C16 C15 120.2(2)
C17 C16 H16 119.9
C15 C16 H16 119.9
C18 C17 C16 119.91(19)
C18 C17 H17 120.0
C16 C17 H17 120.0
C17 C18 C19 120.2(2)
C17 C18 H18 119.9
C19 C18 H18 119.9
C14 C19 C18 120.22(18)
C14 C19 H19 119.9
C18 C19 H19 119.9
F2 B1 F1 109.30(14)
F2 B1 N1 110.63(14)
F1 B1 N1 109.84(15)
F2 B1 N2 109.95(15)
F1 B1 N2 110.15(14)
N1 B1 N2 106.95(13)

loop_
_geom_bond_atom_site_label_1
_geom_bond_atom_site_label_2
_geom_bond_distance
F1 B1 1.386(2)
F2 B1 1.384(2)
N1 C1 1.348(2)
N1 C4 1.403(2)
N1 B1 1.540(2)
N2 C9 1.349(2)
N2 C6 1.3990(19)
N2 B1 1.546(2)
C1 C2 1.389(3)
C1 C10 1.488(2)
C2 C3 1.377(3)
C2 H2 0.9300
C3 C4 1.423(2)
C3 C11 1.494(2)
C4 C5 1.394(2)
C5 C6 1.401(2)
C5 C14 1.484(2)
C6 C7 1.420(2)
C7 C8 1.376(2)
C7 C12 1.500(2)
C8 C9 1.391(2)
C8 H8 0.9300
C9 C13 1.485(2)
C10 H10A 0.9600
C10 H10B 0.9600
C10 H10C 0.9600
C11 H11A 0.9600
C11 H11B 0.9600
C11 H11C 0.9600
C12 H12A 0.9600
C12 H12B 0.9600
C12 H12C 0.9600
C13 H13A 0.9600
C13 H13B 0.9600
C13 H13C 0.9600
C14 C19 1.377(2)
C14 C15 1.383(2)
C15 C16 1.373(3)
C15 H15 0.9300
C16 C17 1.371(3)
C16 H16 0.9300
C17 C18 1.368(3)
C17 H17 0.9300
C18 C19 1.384(3)
C18 H18 0.9300
C19 H19 0.9300

loop_
_geom_torsion_atom_site_label_1
_geom_torsion_atom_site_label_2
_geom_torsion_atom_site_label_3
_geom_torsion_atom_site_label_4
_geom_torsion
C4 N1 C1 C2 -0.71(18)
B1 N1 C1 C2 175.92(15)
C4 N1 C1 C10 179.54(17)
B1 N1 C1 C10 -3.8(3)
N1 C1 C2 C3 -0.1(2)
C10 C1 C2 C3 179.61(19)
C1 C2 C3 C4 0.9(2)
C1 C2 C3 C11 -176.52(17)
C1 N1 C4 C5 -177.91(14)
B1 N1 C4 C5 5.4(2)
C1 N1 C4 C3 1.25(17)
B1 N1 C4 C3 -175.40(14)
C2 C3 C4 C5 177.73(16)
C11 C3 C4 C5 -5.0(3)
C2 C3 C4 N1 -1.30(17)
C11 C3 C4 N1 175.99(16)
N1 C4 C5 C6 -3.5(2)
C3 C4 C5 C6 177.56(16)
N1 C4 C5 C14 177.22(13)
C3 C4 C5 C14 -1.7(2)
C9 N2 C6 C5 -177.44(14)
B1 N2 C6 C5 6.3(2)
C9 N2 C6 C7 0.83(17)
B1 N2 C6 C7 -175.47(14)
C4 C5 C6 N2 -2.1(2)
C14 C5 C6 N2 177.17(13)
C4 C5 C6 C7 -179.89(16)
C14 C5 C6 C7 -0.6(2)
N2 C6 C7 C8 -1.13(17)
C5 C6 C7 C8 176.87(16)
N2 C6 C7 C12 177.37(16)
C5 C6 C7 C12 -4.6(3)
C6 C7 C8 C9 1.02(19)
C12 C7 C8 C9 -177.59(16)
C6 N2 C9 C8 -0.20(18)
B1 N2 C9 C8 176.05(15)
C6 N2 C9 C13 -179.29(16)
B1 N2 C9 C13 -3.0(3)
C7 C8 C9 N2 -0.5(2)
C7 C8 C9 C13 178.50(17)
C4 C5 C14 C19 -85.3(2)
C6 C5 C14 C19 95.41(19)
C4 C5 C14 C15 94.14(19)
C6 C5 C14 C15 -85.1(2)
C19 C14 C15 C16 0.3(3)
C5 C14 C15 C16 -179.20(18)
C14 C15 C16 C17 -0.3(3)
C15 C16 C17 C18 0.5(4)
C16 C17 C18 C19 -0.6(3)
C15 C14 C19 C18 -0.4(3)
C5 C14 C19 C18 179.09(17)
C17 C18 C19 C14 0.6(3)
C1 N1 B1 F2 62.6(2)
C4 N1 B1 F2 -121.36(15)
C1 N1 B1 F1 -58.2(2)
C4 N1 B1 F1 117.89(16)
C1 N1 B1 N2 -177.69(14)
C4 N1 B1 N2 -1.6(2)
C9 N2 B1 F2 -59.7(2)
C6 N2 B1 F2 115.96(17)
C9 N2 B1 F1 60.8(2)
C6 N2 B1 F1 -123.52(16)
C9 N2 B1 N1 -179.83(14)
C6 N2 B1 N1 -4.2(2)
